data_7709848
loop_
_publ_author_name
'Li, Huijun'
'Wang, Yanan'
'Xu, Zhouqing'

_publ_section_title
;
 Reversible mechanochoromic studies on AIE-inspired Smart materials and
 applications on HCHO sensing
;
_journal_name_full 'Dalton Transactions'
_journal_paper_doi 10.1039/D2DT00264G
_journal_year 2022
_chemical_formula_moiety 'C72 H65 N3 O22 Zn4, 2(C4 H9 N O), 2(H2 O)'
_chemical_formula_sum 'C80 H87 N5 O26 Zn4'
_chemical_formula_weight 1796.02
_space_group_crystal_system triclinic
_space_group_IT_number 2
_space_group_name_Hall '-P 1'
_space_group_name_H-M_alt 'P -1'
_atom_sites_solution_hydrogens mixed
_atom_sites_solution_primary dual
_audit_creation_date 2021-12-09
_audit_creation_method
;
Olex2 1.5
(compiled 2021.12.09 svn.r5202d8cf for OlexSys, GUI svn.r6439)
;
_audit_update_record
;
2021-12-10 deposited with the CCDC.	2022-03-25 downloaded from the CCDC.
;
_cell_angle_alpha 68.944(4)
_cell_angle_beta 82.918(4)
_cell_angle_gamma 75.554(4)
_cell_formula_units_Z 2
_cell_length_a 15.4741(12)
_cell_length_b 15.5050(12)
_cell_length_c 18.4963(15)
_cell_measurement_reflns_used 9915
_cell_measurement_temperature 173.00
_cell_measurement_theta_max 53.80
_cell_measurement_theta_min 2.87
_cell_volume 4007.7(6)
_computing_cell_refinement
;
SAINT V8.40B (Bruker, 2019)
;
_computing_data_collection 'Bruker BIS V6.2.14'
_computing_data_reduction
;
SAINT V8.40B (Bruker, 2019)
;
_computing_molecular_graphics 'Olex2 1.5 (Dolomanov et al., 2009)'
_computing_publication_material 'Olex2 1.5 (Dolomanov et al., 2009)'
_computing_structure_refinement 'SHELXL 2018/3 (Sheldrick, 2015)'
_computing_structure_solution 'SHELXT  (Sheldrick, 2015)'
_diffrn_ambient_temperature 173.00
_diffrn_detector CPAD
_diffrn_detector_area_resol_mean 7.41
_diffrn_detector_type 'Bruker PHOTON III'
_diffrn_measured_fraction_theta_full 0.995
_diffrn_measured_fraction_theta_max 0.995
_diffrn_measurement_device 'four-circle diffractometer'
_diffrn_measurement_device_type 'Bruker D8 VENTURE Metaljet PHOTON III'
_diffrn_measurement_method '\w and \f shutterless scans'
_diffrn_measurement_specimen_support 'nylon loop'
_diffrn_radiation_monochromator 'Helios Multi-layer Optic'
_diffrn_radiation_probe x-ray
_diffrn_radiation_type GaK\a
_diffrn_radiation_wavelength 1.34139
_diffrn_reflns_av_R_equivalents 0.0575
_diffrn_reflns_av_unetI/netI 0.0487
_diffrn_reflns_Laue_measured_fraction_full 0.995
_diffrn_reflns_Laue_measured_fraction_max 0.995
_diffrn_reflns_limit_h_max 16
_diffrn_reflns_limit_h_min -18
_diffrn_reflns_limit_k_max 18
_diffrn_reflns_limit_k_min -18
_diffrn_reflns_limit_l_max 22
_diffrn_reflns_limit_l_min -22
_diffrn_reflns_number 52302
_diffrn_reflns_point_group_measured_fraction_full 0.995
_diffrn_reflns_point_group_measured_fraction_max 0.995
_diffrn_reflns_theta_full 52.982
_diffrn_reflns_theta_max 52.982
_diffrn_reflns_theta_min 2.228
_diffrn_source MetalJet
_diffrn_source_type 'Liquid Metal source'
_exptl_absorpt_coefficient_mu 1.345
_exptl_absorpt_correction_type none
_exptl_crystal_density_diffrn 1.488
_exptl_crystal_description block
_exptl_crystal_F_000 1860
_exptl_crystal_size_max 0.13
_exptl_crystal_size_mid 0.12
_exptl_crystal_size_min 0.1
_refine_diff_density_max 2.985
_refine_diff_density_min -0.875
_refine_diff_density_rms 0.141
_refine_ls_extinction_method none
_refine_ls_goodness_of_fit_ref 1.037
_refine_ls_hydrogen_treatment mixed
_refine_ls_matrix_type full
_refine_ls_number_parameters 1061
_refine_ls_number_reflns 14087
_refine_ls_number_restraints 104
_refine_ls_restrained_S_all 1.054
_refine_ls_R_factor_all 0.0908
_refine_ls_R_factor_gt 0.0784
_refine_ls_shift/su_max 0.001
_refine_ls_shift/su_mean 0.000
_refine_ls_structure_factor_coef Fsqd
_refine_ls_weighting_details 'w=1/[\s^2^(Fo^2^)+(0.1398P)^2^+13.9132P] where P=(Fo^2^+2Fc^2^)/3'
_refine_ls_weighting_scheme calc
_refine_ls_wR_factor_gt 0.2245
_refine_ls_wR_factor_ref 0.2348
_reflns_Friedel_coverage 0.000
_reflns_number_gt 11314
_reflns_number_total 14087
_reflns_threshold_expression 'I > 2\s(I)'
_cod_data_source_file d2dt00264g3.cif
_cod_data_source_block ss_sq_sq
_cod_depositor_comments
;
The following automatic conversions were performed:

data item '_diffrn_radiation_probe' value 'X-ray' was changed to
'x-ray' in accordance with the
/home/data/users/saulius/crontab/automatic-downloads/rss-feeds/RSC/lib/dictionaries/cif_core.dic
dictionary named 'cif_core.dic' version 2.4.2 last updated on
2011-04-26.

Automatic conversion script
Id: cif_fix_values 7556 2019-12-06 15:28:31Z antanas 
;
_cod_database_code 7709848
_shelx_shelxl_version_number 2018/3
_shelx_space_group_comment
;
The symmetry employed for this shelxl refinement is uniquely defined
by the following loop, which should always be used as a source of
symmetry information in preference to the above space-group names.
They are only intended as comments.
;
_shelx_estimated_absorpt_t_max 0.877
_shelx_estimated_absorpt_t_min 0.845
_olex2_refinement_description
;
1. Fixed Uiso
 At 1.2 times of:
  All C(H) groups
 At 1.5 times of:
  All C(H,H,H) groups, All O(H,H) groups
2. Restrained distances
 N4-C77 = N5-C73
 1.32 with sigma of 0.005
 N5-C75 = N5-C76 = N4-C80 = N4-C79
 1.45 with sigma of 0.005
 O24-C73 = O23-C77
 1.25 with sigma of 0.005
3. Uiso/Uaniso restraints and constraints
C79 \\sim O23 \\sim C77 \\sim N4 \\sim C78 \\sim C80: within 2A with sigma of
0.005 and sigma for terminal atoms of 0.01 within 2A
C74 \\sim N5 \\sim C75 \\sim C73 \\sim C76 \\sim O24: within 2A with sigma of
0.005 and sigma for terminal atoms of 0.01 within 2A
Uanis(C74) \\sim Ueq, Uanis(N5) \\sim Ueq, Uanis(C75) \\sim Ueq, Uanis(C73)
\\sim Ueq, Uanis(C76) \\sim Ueq, Uanis(O24) \\sim Ueq: with sigma of 0.01 and
sigma for terminal atoms of 0.02
4.a Riding coordinates:
 O22(H22A,H22B), O17(H17A,H17B), O18(H18A,H18B), C74(H74A,H74B,H74C)
4.b Free rotating group:
 O26(H26A,H26B), O27(H27A,H27B)
4.c Aromatic/amide H refined with riding coordinates:
 C41(H41), C42(H42), C46(H46), C45(H45), C52(H52), C51(H51), C48(H48),
 C49(H49), C34(H34), C37(H37), C33(H33), C36(H36), C59(H59), C55(H55), C60(H60),
  C56(H56), C29(H29), C26(H26), C25(H25), C30(H30), C6(H6), C3(H3), C4(H4),
 C7(H7), C23(H23), C22(H22), C19(H19), C18(H18), C15(H15), C11(H11), C12(H12),
 C16(H16)
4.d Idealised Me refined as rotating group:
 C66(H66A,H66B,H66C), C67(H67A,H67B,H67C), C68(H68A,H68B,H68C), C71(H71A,H71B,
 H71C), C72(H72A,H72B,H72C), C70(H70A,H70B,H70C), C62(H62A,H62B,H62C), C63(H63A,
 H63B,H63C), C64(H64A,H64B,H64C), C79(H79A,H79B,H79C), C78(H78A,H78B,H78C),
 C80(H80A,H80B,H80C), C75(H75A,H75B,H75C), C76(H76A,H76B,H76C)
;
_platon_squeeze_void_probe_radius 1.20
_olex2_submission_special_instructions 'No special instructions were received'

loop_
_space_group_symop_operation_xyz
'x, y, z'
'-x, -y, -z'

loop_
_atom_site_label
_atom_site_type_symbol
_atom_site_fract_x
_atom_site_fract_y
_atom_site_fract_z
_atom_site_U_iso_or_equiv
_atom_site_adp_type
_atom_site_occupancy
_atom_site_site_symmetry_order
_atom_site_calc_flag
_atom_site_refinement_flags_posn
_atom_site_refinement_flags_adp
_atom_site_refinement_flags_occupancy
_atom_site_disorder_assembly
_atom_site_disorder_group
C44 C 0.2398(3) 0.1486(4) 0.9907(3) 0.0283(11) Uani 1 1 d . . . . .
C41 C 0.3168(3) 0.3726(4) 0.8698(3) 0.0300(11) Uani 1 1 d . . . . .
H41 H 0.344682 0.397045 0.820319 0.036 Uiso 1 1 calc R U . . .
C42 C 0.2978(3) 0.2839(4) 0.8929(3) 0.0283(11) Uani 1 1 d . . . . .
H42 H 0.312267 0.248538 0.858729 0.034 Uiso 1 1 calc R U . . .
C46 C 0.2521(4) 0.3898(4) 0.9897(4) 0.0434(15) Uani 1 1 d . . . . .
H46 H 0.234590 0.426302 1.022943 0.052 Uiso 1 1 calc R U . . .
C40 C 0.2958(3) 0.4269(3) 0.9183(3) 0.0280(11) Uani 1 1 d . . . . .
C43 C 0.2579(3) 0.2457(4) 0.9650(3) 0.0285(11) Uani 1 1 d . . . . .
C45 C 0.2343(4) 0.3004(4) 1.0124(4) 0.0416(14) Uani 1 1 d . . . . .
H45 H 0.205397 0.276027 1.061398 0.050 Uiso 1 1 calc R U . . .
C38 C 0.3201(3) 0.5204(3) 0.8948(3) 0.0268(11) Uani 1 1 d . . . . .
C53 C 0.6892(3) 0.1916(4) 0.9336(3) 0.0316(12) Uani 1 1 d . . . . .
C52 C 0.4872(3) 0.3749(4) 0.9608(3) 0.0291(11) Uani 1 1 d . . . . .
H52 H 0.446134 0.384206 1.001403 0.035 Uiso 1 1 calc R U . . .
C47 C 0.4788(3) 0.4440(3) 0.8866(3) 0.0249(10) Uani 1 1 d . . . . .
C51 C 0.5540(3) 0.2934(4) 0.9761(3) 0.0299(11) Uani 1 1 d . . . . .
H51 H 0.557705 0.246789 1.026453 0.036 Uiso 1 1 calc R U . . .
C48 C 0.5427(4) 0.4300(4) 0.8291(3) 0.0340(12) Uani 1 1 d . . . . .
H48 H 0.540109 0.477004 0.778962 0.041 Uiso 1 1 calc R U . . .
C50 C 0.6158(3) 0.2797(4) 0.9180(3) 0.0279(11) Uani 1 1 d . . . . .
C49 C 0.6090(4) 0.3495(4) 0.8444(3) 0.0381(13) Uani 1 1 d . . . . .
H49 H 0.651080 0.340804 0.804251 0.046 Uiso 1 1 calc R U . . .
C39 C 0.4044(3) 0.5298(3) 0.8704(3) 0.0256(10) Uani 1 1 d . . . . .
C35 C 0.2471(3) 0.6009(4) 0.9016(3) 0.0282(11) Uani 1 1 d . . . . .
C34 C 0.1614(4) 0.6139(4) 0.8791(3) 0.0330(12) Uani 1 1 d . . . . .
H34 H 0.148409 0.571005 0.858288 0.040 Uiso 1 1 calc R U . . .
C37 C 0.1960(3) 0.7360(4) 0.9440(3) 0.0310(11) Uani 1 1 d . . . . .
H37 H 0.207712 0.776873 0.967710 0.037 Uiso 1 1 calc R U . . .
C33 C 0.0944(3) 0.6887(4) 0.8866(3) 0.0327(12) Uani 1 1 d . . . . .
H33 H 0.036269 0.697680 0.869568 0.039 Uiso 1 1 calc R U . . .
C36 C 0.2642(3) 0.6624(4) 0.9351(3) 0.0306(11) Uani 1 1 d . . . . .
H36 H 0.322408 0.653876 0.951796 0.037 Uiso 1 1 calc R U . . .
C32 C 0.1120(3) 0.7504(4) 0.9188(3) 0.0289(11) Uani 1 1 d . . . . .
C31 C 0.0395(3) 0.8335(4) 0.9261(3) 0.0300(12) Uani 1 1 d . . . . .
C54 C 0.4292(3) 0.6215(3) 0.8259(3) 0.0243(10) Uani 1 1 d . . . . .
C59 C 0.4029(3) 0.7710(4) 0.7192(3) 0.0295(11) Uani 1 1 d . . . . .
H59 H 0.365202 0.816068 0.679481 0.035 Uiso 1 1 calc R U . . .
C55 C 0.5109(3) 0.6392(4) 0.8357(3) 0.0294(11) Uani 1 1 d . . . . .
H55 H 0.549005 0.594016 0.875100 0.035 Uiso 1 1 calc R U . . .
C60 C 0.3763(3) 0.6904(4) 0.7667(3) 0.0310(12) Uani 1 1 d . . . . .
H60 H 0.320113 0.681178 0.759114 0.037 Uiso 1 1 calc R U . . .
C57 C 0.4854(3) 0.7877(4) 0.7287(3) 0.0263(10) Uani 1 1 d . . . . .
C56 C 0.5371(4) 0.7220(4) 0.7883(3) 0.0302(11) Uani 1 1 d . . . . .
H56 H 0.591623 0.733376 0.797401 0.036 Uiso 1 1 calc R U . . .
C58 C 0.5173(3) 0.8712(3) 0.6704(3) 0.0247(10) Uani 1 1 d . . . . .
C28 C 0.0143(3) 1.1083(4) 0.8299(3) 0.0263(10) Uani 1 1 d . . . . .
C29 C -0.0001(4) 1.2474(4) 0.7042(3) 0.0331(12) Uani 1 1 d . . . . .
H29 H -0.043521 1.224813 0.688233 0.040 Uiso 1 1 calc R U . . .
C26 C 0.1118(3) 1.2250(4) 0.7925(3) 0.0310(11) Uani 1 1 d . . . . .
H26 H 0.143807 1.187938 0.838201 0.037 Uiso 1 1 calc R U . . .
C24 C 0.0865(3) 1.3659(3) 0.6796(3) 0.0243(10) Uani 1 1 d . . . . .
C27 C 0.0439(3) 1.1933(3) 0.7731(3) 0.0261(10) Uani 1 1 d . . . . .
C25 C 0.1327(3) 1.3094(4) 0.7458(3) 0.0295(11) Uani 1 1 d . . . . .
H25 H 0.179921 1.329219 0.759311 0.035 Uiso 1 1 calc R U . . .
C30 C 0.0196(3) 1.3340(4) 0.6589(3) 0.0305(11) Uani 1 1 d . . . . .
H30 H -0.012677 1.371811 0.613544 0.037 Uiso 1 1 calc R U . . .
C8 C 0.1045(3) 1.4616(3) 0.6359(3) 0.0242(10) Uani 1 1 d . . . . .
C6 C -0.0349(4) 1.5396(4) 0.6907(3) 0.0352(12) Uani 1 1 d . . . . .
H6 H -0.023943 1.487882 0.737998 0.042 Uiso 1 1 calc R U . . .
C3 C -0.0687(4) 1.6904(4) 0.5534(3) 0.0320(12) Uani 1 1 d . . . . .
H3 H -0.080369 1.742001 0.506115 0.038 Uiso 1 1 calc R U . . .
C5 C 0.0265(3) 1.5428(4) 0.6282(3) 0.0253(10) Uani 1 1 d . . . . .
C4 C 0.0087(4) 1.6199(4) 0.5598(3) 0.0326(12) Uani 1 1 d . . . . .
H4 H 0.050089 1.624307 0.516873 0.039 Uiso 1 1 calc R U . . .
C7 C -0.1113(4) 1.6102(4) 0.6850(4) 0.0371(13) Uani 1 1 d . . . . .
H7 H -0.151668 1.607026 0.728473 0.044 Uiso 1 1 calc R U . . .
C2 C -0.1291(3) 1.6852(4) 0.6166(3) 0.0321(12) Uani 1 1 d . . . . .
C1 C -0.2130(3) 1.7613(4) 0.6092(4) 0.0339(12) Uani 1 1 d . . . . .
C21 C 0.4570(3) 1.1460(3) 0.5810(3) 0.0272(11) Uani 1 1 d . . . . .
C20 C 0.3887(3) 1.2309(3) 0.5891(3) 0.0256(10) Uani 1 1 d . . . . .
C23 C 0.2438(3) 1.3357(4) 0.5606(3) 0.0301(11) Uani 1 1 d . . . . .
H23 H 0.188495 1.353075 0.536162 0.036 Uiso 1 1 calc R U . . .
C17 C 0.2587(3) 1.3872(3) 0.6042(3) 0.0236(10) Uani 1 1 d . . . . .
C22 C 0.3087(3) 1.2592(4) 0.5523(3) 0.0303(11) Uani 1 1 d . . . . .
H22 H 0.297874 1.226106 0.521159 0.036 Uiso 1 1 calc R U . . .
C19 C 0.4038(4) 1.2821(4) 0.6333(4) 0.0367(13) Uani 1 1 d . . . . .
H19 H 0.458219 1.263584 0.659302 0.044 Uiso 1 1 calc R U . . .
C18 C 0.3398(4) 1.3596(4) 0.6393(4) 0.0351(12) Uani 1 1 d . . . . .
H18 H 0.351858 1.394733 0.668227 0.042 Uiso 1 1 calc R U . . .
C9 C 0.1883(3) 1.4712(3) 0.6089(3) 0.0238(10) Uani 1 1 d . . . . .
C10 C 0.2170(3) 1.5623(3) 0.5820(3) 0.0258(10) Uani 1 1 d . . . . .
C15 C 0.2875(4) 1.6779(4) 0.4840(3) 0.0311(12) Uani 1 1 d . . . . .
H15 H 0.317198 1.697469 0.434701 0.037 Uiso 1 1 calc R U . . .
C13 C 0.2697(3) 1.7354(4) 0.5286(3) 0.0272(11) Uani 1 1 d . . . . .
C11 C 0.2001(3) 1.6204(4) 0.6275(3) 0.0298(11) Uani 1 1 d . . . . .
H11 H 0.170606 1.601023 0.676910 0.036 Uiso 1 1 calc R U . . .
C12 C 0.2263(4) 1.7058(4) 0.6009(3) 0.0315(11) Uani 1 1 d . . . . .
H12 H 0.214560 1.744668 0.632160 0.038 Uiso 1 1 calc R U . . .
C16 C 0.2626(3) 1.5925(4) 0.5106(3) 0.0294(11) Uani 1 1 d . . . . .
H16 H 0.276670 1.553085 0.479660 0.035 Uiso 1 1 calc R U . . .
C14 C 0.2965(3) 1.8294(4) 0.4997(3) 0.0293(11) Uani 1 1 d . . . . .
C65 C 0.5932(5) 1.0618(6) 0.7868(4) 0.059(2) Uani 1 1 d . . . . .
C66 C 0.6015(5) 1.1684(5) 0.7594(5) 0.0560(18) Uani 1 1 d . . . . .
H66A H 0.646403 1.173872 0.789540 0.084 Uiso 1 1 calc R U . . .
H66B H 0.543676 1.208262 0.767303 0.084 Uiso 1 1 calc R U . . .
H66C H 0.619515 1.189356 0.704218 0.084 Uiso 1 1 calc R U . . .
C67 C 0.5456(6) 0.9307(6) 0.8754(6) 0.075(2) Uani 1 1 d . . . . .
H67A H 0.565562 0.905876 0.832915 0.113 Uiso 1 1 calc R U . . .
H67B H 0.484412 0.923542 0.892254 0.113 Uiso 1 1 calc R U . . .
H67C H 0.585166 0.895396 0.918978 0.113 Uiso 1 1 calc R U . . .
C68 C 0.5076(6) 1.0890(8) 0.8979(6) 0.081(3) Uani 1 1 d . . . . .
H68A H 0.509869 1.155475 0.870362 0.122 Uiso 1 1 calc R U . . .
H68B H 0.540638 1.065020 0.945685 0.122 Uiso 1 1 calc R U . . .
H68C H 0.445315 1.083908 0.910805 0.122 Uiso 1 1 calc R U . . .
C71 C 0.2533(5) 1.0336(5) 0.6509(4) 0.0544(17) Uani 1 1 d . . . . .
H71A H 0.227052 1.101844 0.631907 0.082 Uiso 1 1 calc R U . . .
H71B H 0.233082 1.003285 0.619894 0.082 Uiso 1 1 calc R U . . .
H71C H 0.318536 1.023165 0.646588 0.082 Uiso 1 1 calc R U . . .
C72 C 0.1610(6) 0.9325(7) 0.7474(5) 0.067(2) Uani 1 1 d . . . . .
H72A H 0.193196 0.866514 0.757904 0.101 Uiso 1 1 calc R U . . .
H72B H 0.124400 0.952998 0.702096 0.101 Uiso 1 1 calc R U . . .
H72C H 0.122366 0.937697 0.792535 0.101 Uiso 1 1 calc R U . . .
C70 C 0.3188(5) 1.0702(6) 0.7727(4) 0.0572(19) Uani 1 1 d . . . . .
H70A H 0.334557 1.073165 0.821304 0.086 Uiso 1 1 calc R U . . .
H70B H 0.291985 1.134072 0.738703 0.086 Uiso 1 1 calc R U . . .
H70C H 0.372706 1.043888 0.746942 0.086 Uiso 1 1 calc R U . . .
C69 C 0.2533(4) 1.0081(4) 0.7896(3) 0.0347(12) Uani 1 1 d . . . . .
C61 C 0.8451(5) 0.9127(5) 0.6466(5) 0.060(2) Uani 1 1 d . . . . .
C62 C 0.8862(7) 0.9650(7) 0.5667(5) 0.078(3) Uani 1 1 d . . . . .
H62A H 0.838218 1.003345 0.530917 0.117 Uiso 1 1 calc R U . . .
H62B H 0.925014 0.918453 0.545707 0.117 Uiso 1 1 calc R U . . .
H62C H 0.921267 1.006309 0.572994 0.117 Uiso 1 1 calc R U . . .
C63 C 0.8616(7) 0.7951(6) 0.7732(5) 0.076(3) Uani 1 1 d . . . . .
H63A H 0.796544 0.817696 0.775122 0.114 Uiso 1 1 calc R U . . .
H63B H 0.887748 0.808458 0.812574 0.114 Uiso 1 1 calc R U . . .
H63C H 0.876312 0.726698 0.783281 0.114 Uiso 1 1 calc R U . . .
C64 C 0.9944(5) 0.8167(7) 0.6825(7) 0.088(3) Uani 1 1 d . . . . .
H64A H 1.008664 0.752464 0.680186 0.132 Uiso 1 1 calc R U . . .
H64B H 1.022733 0.816440 0.727185 0.132 Uiso 1 1 calc R U . . .
H64C H 1.016683 0.859756 0.634839 0.132 Uiso 1 1 calc R U . . .
N1 N 0.2251(3) 0.9928(4) 0.7322(3) 0.0382(11) Uani 1 1 d . . . . .
N2 N 0.5481(5) 1.0328(6) 0.8484(4) 0.078(2) Uani 1 1 d . . . . .
N3 N 0.9003(4) 0.8475(5) 0.6904(5) 0.070(2) Uani 1 1 d . . . . .
O13 O 0.2090(3) 0.1144(3) 1.0586(2) 0.0414(10) Uani 1 1 d . . . . .
O14 O 0.2579(2) 0.1067(2) 0.9414(2) 0.0325(8) Uani 1 1 d . . . . .
O12 O -0.0244(3) 0.8589(3) 0.8813(3) 0.0388(9) Uani 1 1 d . . . . .
O11 O 0.0485(3) 0.8701(3) 0.9731(2) 0.0356(9) Uani 1 1 d . . . . .
O15 O 0.6806(2) 0.1248(3) 0.9967(2) 0.0363(9) Uani 1 1 d . . . . .
O16 O 0.7537(3) 0.1905(3) 0.8861(2) 0.0452(11) Uani 1 1 d . . . . .
O10 O 0.4698(2) 0.9218(2) 0.6148(2) 0.0272(8) Uani 1 1 d . . . . .
O9 O 0.5942(2) 0.8824(2) 0.6811(2) 0.0299(8) Uani 1 1 d . . . . .
O6 O 0.0461(2) 1.0772(3) 0.8964(2) 0.0326(8) Uani 1 1 d . . . . .
O5 O -0.0420(3) 1.0759(3) 0.8096(2) 0.0372(9) Uani 1 1 d . . . . .
O4 O -0.2658(3) 1.7446(3) 0.6720(3) 0.0442(10) Uani 1 1 d . . . . .
O3 O -0.2296(3) 1.8297(3) 0.5510(2) 0.0375(9) Uani 1 1 d . . . . .
O7 O 0.5129(2) 1.1039(3) 0.6336(2) 0.0335(8) Uani 1 1 d . . . . .
O8 O 0.4529(2) 1.1248(2) 0.5223(2) 0.0283(8) Uani 1 1 d . . . . .
O2 O 0.2990(3) 1.8675(3) 0.5477(2) 0.0377(9) Uani 1 1 d . . . . .
O1 O 0.3150(2) 1.8639(3) 0.4277(2) 0.0322(8) Uani 1 1 d . . . . .
O22 O 0.6329(2) 0.9907(2) 0.52709(19) 0.0242(7) Uani 1 1 d . . . A 1
H22A H 0.653823 1.039254 0.505319 0.036 Uiso 1 1 d R U . A 1
H22B H 0.672953 0.945464 0.520049 0.036 Uiso 1 1 d R U . A 1
O21 O 0.7646(3) 0.9375(3) 0.6584(3) 0.0409(10) Uani 1 1 d . . . . .
O20 O 0.6385(3) 1.0109(3) 0.7506(2) 0.0409(9) Uani 1 1 d . . . . .
O19 O 0.2238(3) 0.9720(3) 0.8575(2) 0.0379(9) Uani 1 1 d . . . . .
O17 O -0.1852(3) 1.0087(3) 0.7882(3) 0.0462(10) Uani 1 1 d . . . . .
H17A H -0.185353 0.951838 0.776634 0.069 Uiso 1 1 d R U . . .
H17B H -0.246573 1.039088 0.798834 0.069 Uiso 1 1 d R U . . .
O18 O 0.1281(2) 0.9709(2) 1.0378(2) 0.0229(7) Uani 1 1 d . . . . .
H18A H 0.134735 0.911583 1.047792 0.019(13) Uiso 1 1 d R . . . .
H18B H 0.111065 0.977643 1.082362 0.22(8) Uiso 1 1 d R . . . .
Zn1 Zn -0.11431(4) 0.97290(5) 0.87943(4) 0.0248(2) Uani 1 1 d . . . . .
Zn5 Zn 0.500000 1.000000 0.500000 0.0212(2) Uani 1 2 d S . P . .
Zn4 Zn 0.63308(4) 1.01400(5) 0.63519(4) 0.0246(2) Uani 1 1 d . . . . .
Zn3 Zn 0.22377(5) 0.98795(5) 0.95867(4) 0.0280(2) Uani 1 1 d . . . . .
Zn2 Zn 0.000000 1.000000 1.000000 0.0223(2) Uani 1 2 d S . P . .
O23 O 0.6384(3) 0.4090(3) 0.6568(3) 0.0588(13) Uani 1 1 d D U . . .
C77 C 0.6273(4) 0.4958(4) 0.6423(4) 0.0569(15) Uani 1 1 d D U . . .
N4 N 0.5511(4) 0.5539(4) 0.6161(4) 0.0700(16) Uani 1 1 d D U . . .
C79 C 0.5289(8) 0.6556(5) 0.5978(6) 0.100(3) Uani 1 1 d D U . . .
H79A H 0.478847 0.672654 0.631755 0.150 Uiso 1 1 calc R U . . .
H79B H 0.511902 0.686797 0.543613 0.150 Uiso 1 1 calc R U . . .
H79C H 0.580766 0.676357 0.605665 0.150 Uiso 1 1 calc R U . . .
C78 C 0.6988(7) 0.5356(8) 0.6541(6) 0.092(3) Uani 1 1 d . U . . .
H78A H 0.734507 0.489405 0.697418 0.138 Uiso 1 1 calc R U . . .
H78B H 0.672619 0.593725 0.665760 0.138 Uiso 1 1 calc R U . . .
H78C H 0.737052 0.550140 0.606895 0.138 Uiso 1 1 calc R U . . .
C80 C 0.4802(6) 0.5119(8) 0.6092(7) 0.099(3) Uani 1 1 d D U . . .
H80A H 0.499591 0.442711 0.629324 0.148 Uiso 1 1 calc R U . . .
H80B H 0.465806 0.532713 0.554547 0.148 Uiso 1 1 calc R U . . .
H80C H 0.427093 0.531986 0.639037 0.148 Uiso 1 1 calc R U . . .
N5 N 0.1269(6) 0.5696(5) 1.1228(5) 0.103(2) Uani 1 1 d D U . . .
O24 O 0.0918(7) 0.4512(7) 1.1053(6) 0.137(3) Uani 1 1 d D U . . .
C75 C 0.1170(9) 0.6584(6) 1.1355(6) 0.096(3) Uani 1 1 d D U . . .
H75A H 0.065019 0.704019 1.108317 0.143 Uiso 1 1 calc R U . . .
H75B H 0.170779 0.683447 1.115586 0.143 Uiso 1 1 calc R U . . .
H75C H 0.108575 0.648038 1.191128 0.143 Uiso 1 1 calc R U . . .
C73 C 0.0678(7) 0.5364(7) 1.1028(6) 0.105(2) Uani 1 1 d D U . . .
C76 C 0.2091(7) 0.4984(8) 1.1369(6) 0.116(4) Uani 1 1 d D U . . .
H76A H 0.253399 0.518629 1.095438 0.174 Uiso 1 1 calc R U . . .
H76B H 0.198166 0.438335 1.138020 0.174 Uiso 1 1 calc R U . . .
H76C H 0.231741 0.489793 1.186818 0.174 Uiso 1 1 calc R U . . .
C74 C -0.0183(9) 0.6106(11) 1.0866(7) 0.125(4) Uani 1 1 d . U . . .
H74A H -0.038886 0.624957 1.134167 0.188 Uiso 1 1 d R U . . .
H74B H -0.020676 0.669857 1.042667 0.188 Uiso 1 1 d R U . . .
H74C H -0.057006 0.574427 1.077527 0.188 Uiso 1 1 d R U . . .
O26 O -0.1681(3) 1.1375(3) 0.6526(3) 0.0524(11) Uani 1 1 d G . . . .
H26A H -0.174655 1.178903 0.675713 0.079 Uiso 1 1 d G U . . .
H26B H -0.217561 1.145112 0.631030 0.079 Uiso 1 1 d G U . . .
O27 O -0.2124(3) 1.2765(4) 0.7162(3) 0.0607(13) Uani 1 1 d G . . . .
H27A H -0.219204 1.250890 0.766114 0.091 Uiso 1 1 d G U . . .
H27B H -0.261798 1.318547 0.702119 0.091 Uiso 1 1 d G U . . .

loop_
_atom_site_aniso_label
_atom_site_aniso_U_11
_atom_site_aniso_U_22
_atom_site_aniso_U_33
_atom_site_aniso_U_23
_atom_site_aniso_U_13
_atom_site_aniso_U_12
C44 0.024(2) 0.029(3) 0.031(3) -0.009(2) -0.002(2) -0.005(2)
C41 0.028(3) 0.028(3) 0.031(3) -0.008(2) 0.003(2) -0.007(2)
C42 0.025(2) 0.026(3) 0.033(3) -0.013(2) -0.004(2) 0.001(2)
C46 0.048(3) 0.032(3) 0.051(4) -0.021(3) 0.028(3) -0.016(3)
C40 0.024(2) 0.021(2) 0.037(3) -0.011(2) 0.004(2) -0.0015(19)
C43 0.024(2) 0.024(3) 0.036(3) -0.008(2) 0.001(2) -0.006(2)
C45 0.046(3) 0.033(3) 0.046(4) -0.017(3) 0.022(3) -0.015(3)
C38 0.026(2) 0.021(2) 0.029(3) -0.009(2) 0.003(2) 0.000(2)
C53 0.027(3) 0.027(3) 0.034(3) -0.009(2) -0.004(2) 0.004(2)
C52 0.027(3) 0.031(3) 0.025(3) -0.010(2) 0.003(2) -0.001(2)
C47 0.022(2) 0.022(2) 0.030(3) -0.009(2) -0.001(2) -0.0025(19)
C51 0.029(3) 0.026(3) 0.028(3) -0.004(2) -0.008(2) 0.000(2)
C48 0.029(3) 0.031(3) 0.027(3) -0.001(2) 0.007(2) 0.003(2)
C50 0.023(2) 0.026(3) 0.030(3) -0.010(2) -0.003(2) 0.003(2)
C49 0.033(3) 0.036(3) 0.035(3) -0.011(2) 0.009(2) 0.006(2)
C39 0.023(2) 0.023(2) 0.028(3) -0.009(2) 0.004(2) -0.0045(19)
C35 0.022(2) 0.022(3) 0.036(3) -0.008(2) 0.003(2) -0.003(2)
C34 0.027(3) 0.028(3) 0.049(3) -0.021(3) 0.002(2) -0.005(2)
C37 0.025(3) 0.025(3) 0.042(3) -0.014(2) 0.000(2) -0.002(2)
C33 0.023(2) 0.028(3) 0.047(3) -0.015(2) -0.003(2) 0.001(2)
C36 0.025(3) 0.025(3) 0.040(3) -0.012(2) 0.003(2) -0.003(2)
C32 0.029(3) 0.023(3) 0.030(3) -0.008(2) 0.003(2) -0.001(2)
C31 0.022(2) 0.022(3) 0.040(3) -0.007(2) 0.001(2) -0.001(2)
C54 0.025(2) 0.017(2) 0.026(3) -0.0066(19) 0.0044(19) -0.0015(18)
C59 0.022(2) 0.026(3) 0.031(3) 0.001(2) -0.007(2) -0.001(2)
C55 0.024(2) 0.030(3) 0.031(3) -0.006(2) -0.005(2) -0.005(2)
C60 0.018(2) 0.028(3) 0.041(3) -0.005(2) -0.006(2) -0.003(2)
C57 0.023(2) 0.027(3) 0.027(3) -0.009(2) 0.004(2) -0.005(2)
C56 0.029(3) 0.032(3) 0.029(3) -0.008(2) -0.002(2) -0.009(2)
C58 0.023(2) 0.022(2) 0.027(3) -0.008(2) -0.002(2) -0.0010(19)
C28 0.026(2) 0.026(3) 0.026(3) -0.010(2) 0.001(2) -0.004(2)
C29 0.033(3) 0.034(3) 0.033(3) -0.008(2) -0.006(2) -0.012(2)
C26 0.027(3) 0.028(3) 0.032(3) -0.003(2) -0.006(2) -0.004(2)
C24 0.017(2) 0.024(2) 0.028(3) -0.008(2) 0.0015(19) 0.0004(18)
C27 0.023(2) 0.024(2) 0.029(3) -0.008(2) -0.002(2) -0.0026(19)
C25 0.021(2) 0.031(3) 0.032(3) -0.005(2) -0.004(2) -0.006(2)
C30 0.027(3) 0.036(3) 0.025(3) -0.003(2) -0.007(2) -0.010(2)
C8 0.018(2) 0.023(2) 0.028(3) -0.008(2) -0.0014(19) 0.0005(19)
C6 0.029(3) 0.031(3) 0.038(3) -0.010(2) 0.005(2) 0.001(2)
C3 0.031(3) 0.029(3) 0.032(3) -0.008(2) -0.010(2) 0.000(2)
C5 0.019(2) 0.026(3) 0.030(3) -0.011(2) -0.0011(19) -0.0007(19)
C4 0.032(3) 0.029(3) 0.030(3) -0.007(2) -0.006(2) 0.003(2)
C7 0.024(3) 0.038(3) 0.045(3) -0.017(3) 0.003(2) 0.001(2)
C2 0.022(2) 0.032(3) 0.046(3) -0.020(3) -0.004(2) 0.000(2)
C1 0.023(3) 0.038(3) 0.044(3) -0.021(3) -0.005(2) -0.002(2)
C21 0.023(2) 0.023(3) 0.031(3) -0.008(2) 0.004(2) 0.000(2)
C20 0.022(2) 0.026(3) 0.027(3) -0.011(2) 0.0044(19) -0.0007(19)
C23 0.023(2) 0.031(3) 0.035(3) -0.014(2) -0.005(2) 0.002(2)
C17 0.019(2) 0.020(2) 0.027(3) -0.0051(19) 0.0025(19) 0.0000(18)
C22 0.026(3) 0.030(3) 0.035(3) -0.015(2) -0.002(2) -0.001(2)
C19 0.027(3) 0.036(3) 0.048(3) -0.022(3) -0.007(2) 0.004(2)
C18 0.026(3) 0.039(3) 0.046(3) -0.025(3) -0.004(2) 0.000(2)
C9 0.023(2) 0.023(2) 0.023(2) -0.008(2) -0.0006(19) 0.0005(19)
C10 0.024(2) 0.023(2) 0.025(3) -0.007(2) 0.0021(19) -0.0001(19)
C15 0.031(3) 0.031(3) 0.026(3) -0.008(2) 0.007(2) -0.004(2)
C13 0.025(2) 0.029(3) 0.024(3) -0.004(2) -0.005(2) -0.004(2)
C11 0.031(3) 0.033(3) 0.026(3) -0.009(2) 0.002(2) -0.010(2)
C12 0.039(3) 0.032(3) 0.026(3) -0.011(2) -0.003(2) -0.008(2)
C16 0.027(3) 0.029(3) 0.028(3) -0.012(2) 0.013(2) -0.004(2)
C14 0.029(3) 0.030(3) 0.026(3) -0.004(2) -0.007(2) -0.007(2)
C65 0.038(3) 0.099(6) 0.043(4) -0.033(4) -0.012(3) 0.001(4)
C66 0.045(4) 0.053(4) 0.067(5) -0.019(4) -0.008(3) -0.004(3)
C67 0.069(5) 0.065(5) 0.082(6) -0.014(5) 0.007(5) -0.020(4)
C68 0.069(5) 0.115(8) 0.076(6) -0.063(6) 0.027(5) -0.017(5)
C71 0.070(5) 0.062(4) 0.031(3) -0.015(3) 0.006(3) -0.020(4)
C72 0.086(6) 0.092(6) 0.049(4) -0.034(4) 0.015(4) -0.055(5)
C70 0.054(4) 0.079(5) 0.053(4) -0.032(4) 0.013(3) -0.033(4)
C69 0.033(3) 0.033(3) 0.034(3) -0.013(2) -0.001(2) 0.003(2)
C61 0.037(4) 0.061(4) 0.095(6) -0.046(4) -0.019(4) 0.006(3)
C62 0.086(6) 0.080(6) 0.074(6) -0.025(5) 0.016(5) -0.040(5)
C63 0.113(8) 0.057(5) 0.058(5) -0.011(4) -0.009(5) -0.027(5)
C64 0.043(4) 0.091(7) 0.133(9) -0.052(6) -0.031(5) 0.013(4)
N1 0.039(3) 0.045(3) 0.033(3) -0.015(2) 0.006(2) -0.015(2)
N2 0.053(4) 0.123(7) 0.064(4) -0.048(4) 0.002(3) -0.005(4)
N3 0.040(3) 0.064(4) 0.117(6) -0.052(4) -0.029(4) 0.012(3)
O13 0.057(3) 0.039(2) 0.033(2) -0.0128(18) 0.0103(19) -0.024(2)
O14 0.0319(19) 0.0261(19) 0.038(2) -0.0101(16) 0.0032(16) -0.0071(15)
O12 0.030(2) 0.031(2) 0.055(3) -0.0206(19) -0.0068(18) 0.0044(16)
O11 0.036(2) 0.0241(19) 0.044(2) -0.0164(17) -0.0055(17) 0.0057(15)
O15 0.0294(19) 0.029(2) 0.038(2) -0.0042(17) -0.0006(16) 0.0038(15)
O16 0.030(2) 0.038(2) 0.045(2) -0.0037(19) 0.0043(18) 0.0133(17)
O10 0.0196(16) 0.0275(18) 0.0273(19) -0.0023(15) 0.0002(14) -0.0036(14)
O9 0.0194(17) 0.0300(19) 0.034(2) -0.0053(16) -0.0032(14) -0.0026(14)
O6 0.0265(18) 0.033(2) 0.032(2) -0.0013(16) -0.0001(15) -0.0098(15)
O5 0.043(2) 0.036(2) 0.032(2) -0.0061(17) -0.0009(17) -0.0168(18)
O4 0.029(2) 0.037(2) 0.059(3) -0.015(2) 0.0031(19) 0.0016(17)
O3 0.032(2) 0.034(2) 0.044(2) -0.0148(19) -0.0119(17) 0.0050(16)
O7 0.0267(18) 0.035(2) 0.033(2) -0.0130(16) -0.0012(16) 0.0052(15)
O8 0.0283(18) 0.0239(18) 0.0291(19) -0.0107(15) 0.0015(14) 0.0018(14)
O2 0.051(2) 0.037(2) 0.029(2) -0.0088(17) 0.0011(17) -0.0208(18)
O1 0.035(2) 0.0272(19) 0.030(2) -0.0036(15) -0.0001(15) -0.0093(15)
O22 0.0181(16) 0.0234(17) 0.0290(18) -0.0086(14) -0.0018(13) -0.0006(13)
O21 0.028(2) 0.043(2) 0.050(3) -0.0169(19) -0.0067(17) -0.0004(17)
O20 0.039(2) 0.046(2) 0.035(2) -0.0180(19) -0.0034(17) 0.0019(18)
O19 0.045(2) 0.038(2) 0.030(2) -0.0114(17) 0.0054(17) -0.0107(18)
O17 0.044(2) 0.049(3) 0.044(2) -0.005(2) -0.0178(19) -0.016(2)
O18 0.0166(15) 0.0193(17) 0.0295(18) -0.0079(14) -0.0027(13) 0.0017(12)
Zn1 0.0205(4) 0.0236(4) 0.0281(4) -0.0082(3) -0.0027(3) -0.0008(3)
Zn5 0.0167(5) 0.0197(5) 0.0239(5) -0.0068(4) 0.0005(4) 0.0002(4)
Zn4 0.0203(4) 0.0230(4) 0.0277(4) -0.0082(3) 0.0011(3) -0.0013(3)
Zn3 0.0257(4) 0.0246(4) 0.0293(4) -0.0077(3) 0.0019(3) -0.0017(3)
Zn2 0.0156(5) 0.0241(5) 0.0244(5) -0.0065(4) -0.0008(4) -0.0019(4)
O23 0.054(3) 0.065(3) 0.045(3) -0.017(2) 0.001(2) 0.006(2)
C77 0.067(3) 0.065(3) 0.040(3) -0.023(3) 0.013(3) -0.017(3)
N4 0.078(3) 0.063(3) 0.060(3) -0.019(3) 0.010(3) -0.009(3)
C79 0.120(7) 0.061(5) 0.092(6) -0.022(4) 0.043(5) 0.002(5)
C78 0.093(6) 0.111(6) 0.084(6) -0.030(5) 0.001(5) -0.050(5)
C80 0.073(5) 0.098(6) 0.114(7) -0.025(5) -0.018(5) -0.010(5)
N5 0.132(5) 0.117(4) 0.068(3) -0.039(3) 0.031(3) -0.050(4)
O24 0.175(7) 0.132(6) 0.128(6) -0.079(5) 0.064(5) -0.064(5)
C75 0.150(7) 0.089(5) 0.078(5) -0.046(4) 0.031(5) -0.070(5)
C73 0.130(5) 0.128(5) 0.077(4) -0.051(4) 0.030(4) -0.055(4)
C76 0.139(7) 0.108(6) 0.053(5) -0.015(5) 0.038(5) 0.019(6)
C74 0.105(7) 0.190(8) 0.073(6) -0.040(6) 0.015(5) -0.033(7)
O26 0.055(3) 0.055(3) 0.044(3) -0.011(2) -0.012(2) -0.010(2)
O27 0.049(3) 0.068(3) 0.056(3) -0.022(3) 0.001(2) 0.003(2)

loop_
_atom_type_symbol
_atom_type_description
_atom_type_scat_dispersion_real
_atom_type_scat_dispersion_imag
_atom_type_scat_source
C C 0.0137 0.0067 'International Tables Vol C Tables 4.2.6.8 and 6.1.1.4'
H H 0.0000 0.0000 'International Tables Vol C Tables 4.2.6.8 and 6.1.1.4'
N N 0.0241 0.0134 'International Tables Vol C Tables 4.2.6.8 and 6.1.1.4'
O O 0.0389 0.0241 'International Tables Vol C Tables 4.2.6.8 and 6.1.1.4'
Zn Zn -2.7473 0.5279 'International Tables Vol C Tables 4.2.6.8 and 6.1.1.4'

loop_
_geom_angle_atom_site_label_1
_geom_angle_atom_site_label_2
_geom_angle_atom_site_label_3
_geom_angle
_geom_angle_site_symmetry_1
_geom_angle_site_symmetry_3
_geom_angle_publ_flag
O13 C44 C43 118.7(5) . . ?
O13 C44 O14 125.1(5) . . ?
O14 C44 C43 116.2(5) . . ?
C42 C41 H41 119.5 . . ?
C42 C41 C40 121.0(5) . . ?
C40 C41 H41 119.5 . . ?
C41 C42 H42 119.5 . . ?
C41 C42 C43 121.1(5) . . ?
C43 C42 H42 119.5 . . ?
C40 C46 H46 119.7 . . ?
C45 C46 H46 119.7 . . ?
C45 C46 C40 120.5(5) . . ?
C41 C40 C46 117.8(5) . . ?
C41 C40 C38 120.8(5) . . ?
C46 C40 C38 121.3(5) . . ?
C42 C43 C44 121.0(5) . . ?
C42 C43 C45 118.2(5) . . ?
C45 C43 C44 120.7(5) . . ?
C46 C45 C43 121.3(5) . . ?
C46 C45 H45 119.4 . . ?
C43 C45 H45 119.4 . . ?
C40 C38 C35 116.1(4) . . ?
C39 C38 C40 120.9(4) . . ?
C39 C38 C35 122.9(5) . . ?
O15 C53 C50 115.7(5) . . ?
O16 C53 C50 118.7(5) . . ?
O16 C53 O15 125.5(5) . . ?
C47 C52 H52 119.4 . . ?
C51 C52 H52 119.4 . . ?
C51 C52 C47 121.3(5) . . ?
C52 C47 C39 120.6(4) . . ?
C48 C47 C52 117.8(4) . . ?
C48 C47 C39 121.6(5) . . ?
C52 C51 H51 120.0 . . ?
C52 C51 C50 120.1(5) . . ?
C50 C51 H51 120.0 . . ?
C47 C48 H48 119.6 . . ?
C49 C48 C47 120.7(5) . . ?
C49 C48 H48 119.6 . . ?
C51 C50 C53 120.9(5) . . ?
C51 C50 C49 118.8(5) . . ?
C49 C50 C53 120.3(5) . . ?
C48 C49 C50 121.2(5) . . ?
C48 C49 H49 119.4 . . ?
C50 C49 H49 119.4 . . ?
C38 C39 C47 119.7(4) . . ?
C38 C39 C54 124.2(4) . . ?
C54 C39 C47 116.0(4) . . ?
C34 C35 C38 121.8(5) . . ?
C34 C35 C36 118.8(5) . . ?
C36 C35 C38 119.3(5) . . ?
C35 C34 H34 119.5 . . ?
C35 C34 C33 120.9(5) . . ?
C33 C34 H34 119.5 . . ?
C36 C37 H37 119.6 . . ?
C32 C37 H37 119.6 . . ?
C32 C37 C36 120.8(5) . . ?
C34 C33 H33 120.0 . . ?
C34 C33 C32 120.1(5) . . ?
C32 C33 H33 120.0 . . ?
C35 C36 H36 120.1 . . ?
C37 C36 C35 119.9(5) . . ?
C37 C36 H36 120.1 . . ?
C37 C32 C33 119.4(5) . . ?
C37 C32 C31 120.0(5) . . ?
C33 C32 C31 120.6(5) . . ?
O12 C31 C32 115.1(5) . . ?
O11 C31 C32 118.4(5) . . ?
O11 C31 O12 126.5(5) . . ?
C55 C54 C39 121.7(4) . . ?
C60 C54 C39 121.2(5) . . ?
C60 C54 C55 116.8(5) . . ?
C60 C59 H59 119.6 . . ?
C60 C59 C57 120.8(5) . . ?
C57 C59 H59 119.6 . . ?
C54 C55 H55 119.5 . . ?
C56 C55 C54 121.0(5) . . ?
C56 C55 H55 119.5 . . ?
C54 C60 H60 119.0 . . ?
C59 C60 C54 122.1(5) . . ?
C59 C60 H60 119.0 . . ?
C59 C57 C58 119.5(4) . . ?
C56 C57 C59 117.9(5) . . ?
C56 C57 C58 122.5(5) . . ?
C55 C56 H56 119.3 . . ?
C57 C56 C55 121.4(5) . . ?
C57 C56 H56 119.3 . . ?
O10 C58 C57 118.0(4) . . ?
O10 C58 O9 125.0(5) . . ?
O9 C58 C57 116.9(4) . . ?
O6 C28 C27 116.0(4) . . ?
O5 C28 C27 118.7(5) . . ?
O5 C28 O6 125.2(5) . . ?
C27 C29 H29 119.9 . . ?
C30 C29 H29 119.9 . . ?
C30 C29 C27 120.2(5) . . ?
C27 C26 H26 119.8 . . ?
C25 C26 H26 119.8 . . ?
C25 C26 C27 120.5(5) . . ?
C25 C24 C30 118.5(5) . . ?
C25 C24 C8 119.4(5) . . ?
C30 C24 C8 121.9(4) . . ?
C29 C27 C28 121.8(5) . . ?
C29 C27 C26 118.7(5) . . ?
C26 C27 C28 119.3(5) . . ?
C26 C25 C24 121.4(5) . . ?
C26 C25 H25 119.3 . . ?
C24 C25 H25 119.3 . . ?
C29 C30 C24 120.6(5) . . ?
C29 C30 H30 119.7 . . ?
C24 C30 H30 119.7 . . ?
C5 C8 C24 115.7(4) . . ?
C9 C8 C24 120.3(4) . . ?
C9 C8 C5 123.9(5) . . ?
C5 C6 H6 119.3 . . ?
C7 C6 H6 119.3 . . ?
C7 C6 C5 121.3(5) . . ?
C4 C3 H3 120.1 . . ?
C4 C3 C2 119.9(5) . . ?
C2 C3 H3 120.1 . . ?
C6 C5 C8 119.0(5) . . ?
C4 C5 C8 123.0(5) . . ?
C4 C5 C6 117.9(5) . . ?
C3 C4 C5 121.0(5) . . ?
C3 C4 H4 119.5 . . ?
C5 C4 H4 119.5 . . ?
C6 C7 H7 119.9 . . ?
C2 C7 C6 120.3(5) . . ?
C2 C7 H7 119.9 . . ?
C3 C2 C1 119.6(5) . . ?
C7 C2 C3 119.6(5) . . ?
C7 C2 C1 120.7(5) . . ?
O4 C1 C2 112.9(5) . . ?
O3 C1 C2 122.7(5) . . ?
O3 C1 O4 124.4(5) . . ?
O7 C21 C20 116.7(5) . . ?
O8 C21 C20 116.8(4) . . ?
O8 C21 O7 126.5(4) . . ?
C22 C20 C21 119.5(5) . . ?
C22 C20 C19 118.6(5) . . ?
C19 C20 C21 121.9(5) . . ?
C17 C23 H23 119.5 . . ?
C22 C23 H23 119.5 . . ?
C22 C23 C17 121.0(5) . . ?
C23 C17 C9 119.1(4) . . ?
C18 C17 C23 117.9(4) . . ?
C18 C17 C9 123.0(5) . . ?
C20 C22 C23 120.5(5) . . ?
C20 C22 H22 119.7 . . ?
C23 C22 H22 119.7 . . ?
C20 C19 H19 119.9 . . ?
C18 C19 C20 120.2(5) . . ?
C18 C19 H19 119.9 . . ?
C17 C18 H18 119.2 . . ?
C19 C18 C17 121.6(5) . . ?
C19 C18 H18 119.2 . . ?
C8 C9 C17 120.5(4) . . ?
C8 C9 C10 124.0(4) . . ?
C10 C9 C17 115.6(4) . . ?
C11 C10 C9 121.2(4) . . ?
C16 C10 C9 120.9(4) . . ?
C16 C10 C11 117.9(5) . . ?
C13 C15 H15 119.8 . . ?
C16 C15 H15 119.8 . . ?
C16 C15 C13 120.3(5) . . ?
C15 C13 C12 119.2(5) . . ?
C15 C13 C14 120.6(5) . . ?
C12 C13 C14 120.2(5) . . ?
C10 C11 H11 119.8 . . ?
C12 C11 C10 120.3(5) . . ?
C12 C11 H11 119.8 . . ?
C13 C12 H12 119.6 . . ?
C11 C12 C13 120.7(5) . . ?
C11 C12 H12 119.6 . . ?
C10 C16 H16 119.2 . . ?
C15 C16 C10 121.5(5) . . ?
C15 C16 H16 119.2 . . ?
O2 C14 C13 117.8(5) . . ?
O2 C14 O1 124.6(5) . . ?
O1 C14 C13 117.5(5) . . ?
N2 C65 C66 116.7(7) . . ?
O20 C65 C66 117.9(7) . . ?
O20 C65 N2 124.9(9) . . ?
C65 C66 H66A 109.5 . . ?
C65 C66 H66B 109.5 . . ?
C65 C66 H66C 109.5 . . ?
H66A C66 H66B 109.5 . . ?
H66A C66 H66C 109.5 . . ?
H66B C66 H66C 109.5 . . ?
H67A C67 H67B 109.5 . . ?
H67A C67 H67C 109.5 . . ?
H67B C67 H67C 109.5 . . ?
N2 C67 H67A 109.5 . . ?
N2 C67 H67B 109.5 . . ?
N2 C67 H67C 109.5 . . ?
H68A C68 H68B 109.5 . . ?
H68A C68 H68C 109.5 . . ?
H68B C68 H68C 109.5 . . ?
N2 C68 H68A 109.5 . . ?
N2 C68 H68B 109.5 . . ?
N2 C68 H68C 109.5 . . ?
H71A C71 H71B 109.5 . . ?
H71A C71 H71C 109.5 . . ?
H71B C71 H71C 109.5 . . ?
N1 C71 H71A 109.5 . . ?
N1 C71 H71B 109.5 . . ?
N1 C71 H71C 109.5 . . ?
H72A C72 H72B 109.5 . . ?
H72A C72 H72C 109.5 . . ?
H72B C72 H72C 109.5 . . ?
N1 C72 H72A 109.5 . . ?
N1 C72 H72B 109.5 . . ?
N1 C72 H72C 109.5 . . ?
H70A C70 H70B 109.5 . . ?
H70A C70 H70C 109.5 . . ?
H70B C70 H70C 109.5 . . ?
C69 C70 H70A 109.5 . . ?
C69 C70 H70B 109.5 . . ?
C69 C70 H70C 109.5 . . ?
N1 C69 C70 119.2(5) . . ?
O19 C69 C70 121.1(6) . . ?
O19 C69 N1 119.7(5) . . ?
N3 C61 C62 113.8(8) . . ?
O21 C61 C62 117.9(7) . . ?
O21 C61 N3 128.3(9) . . ?
C61 C62 H62A 109.5 . . ?
C61 C62 H62B 109.5 . . ?
C61 C62 H62C 109.5 . . ?
H62A C62 H62B 109.5 . . ?
H62A C62 H62C 109.5 . . ?
H62B C62 H62C 109.5 . . ?
H63A C63 H63B 109.5 . . ?
H63A C63 H63C 109.5 . . ?
H63B C63 H63C 109.5 . . ?
N3 C63 H63A 109.5 . . ?
N3 C63 H63B 109.5 . . ?
N3 C63 H63C 109.5 . . ?
H64A C64 H64B 109.5 . . ?
H64A C64 H64C 109.5 . . ?
H64B C64 H64C 109.5 . . ?
N3 C64 H64A 109.5 . . ?
N3 C64 H64B 109.5 . . ?
N3 C64 H64C 109.5 . . ?
C72 N1 C71 116.0(6) . . ?
C69 N1 C71 123.9(5) . . ?
C69 N1 C72 120.1(5) . . ?
C65 N2 C67 115.7(8) . . ?
C65 N2 C68 124.7(9) . . ?
C68 N2 C67 119.2(8) . . ?
C61 N3 C63 115.2(7) . . ?
C61 N3 C64 131.8(9) . . ?
C64 N3 C63 112.7(8) . . ?
C44 O13 Zn1 139.5(4) . 2_567 ?
C44 O14 Zn3 122.2(3) . 1_545 ?
C31 O12 Zn1 117.7(4) . . ?
C31 O11 Zn2 141.2(3) . . ?
C53 O15 Zn3 124.2(3) . 2_667 ?
C58 O10 Zn5 132.4(3) . . ?
C58 O9 Zn4 123.6(3) . . ?
C28 O6 Zn2 131.1(3) . . ?
C28 O5 Zn1 128.7(3) . . ?
C21 O7 Zn4 131.1(3) . . ?
C21 O8 Zn5 131.7(3) . . ?
C14 O1 Zn4 129.9(4) . 2_686 ?
H22A O22 H22B 105.0 . . ?
Zn5 O22 H22A 116.7 . . ?
Zn5 O22 H22B 116.6 . . ?
Zn5 O22 Zn4 110.47(14) . . ?
Zn4 O22 H22A 88.0 . . ?
Zn4 O22 H22B 116.8 . . ?
C61 O21 Zn4 158.1(5) . . ?
C65 O20 Zn4 132.0(4) . . ?
C69 O19 Zn3 137.0(4) . . ?
H17A O17 H17B 109.4 . . ?
Zn1 O17 H17A 109.4 . . ?
Zn1 O17 H17B 109.4 . . ?
H18A O18 H18B 103.1 . . ?
Zn1 O18 H18A 122.2 2_577 . ?
Zn1 O18 H18B 22.6 2_577 . ?
Zn1 O18 Zn2 104.60(14) 2_577 . ?
Zn3 O18 H18A 96.2 . . ?
Zn3 O18 H18B 141.7 . . ?
Zn3 O18 Zn1 121.45(17) . 2_577 ?
Zn3 O18 Zn2 117.03(17) . . ?
Zn2 O18 H18A 92.4 . . ?
Zn2 O18 H18B 95.1 . . ?
O13 Zn1 H18B 106.20(19) 2_567 2_577 ?
O12 Zn1 O13 89.76(17) . 2_567 ?
O12 Zn1 O5 98.73(17) . . ?
O12 Zn1 O17 106.81(19) . . ?
O12 Zn1 O18 122.67(16) . 2_577 ?
O12 Zn1 H18B 123.92(19) . 2_577 ?
O5 Zn1 O13 169.94(17) . 2_567 ?
O5 Zn1 H18B 73.50(19) . 2_577 ?
O17 Zn1 O13 86.15(17) . 2_567 ?
O17 Zn1 O5 86.24(16) . . ?
O17 Zn1 O18 130.42(17) . 2_577 ?
O17 Zn1 H18B 127.2(2) . 2_577 ?
O18 Zn1 O13 90.66(14) 2_577 2_567 ?
O18 Zn1 O5 89.28(15) 2_577 . ?
O18 Zn1 H18B 15.79(7) 2_577 2_577 ?
O10 Zn5 O10 180.00(17) . 2_676 ?
O10 Zn5 O22 88.12(13) 2_676 . ?
O10 Zn5 O22 91.88(13) . . ?
O10 Zn5 O22 88.12(13) . 2_676 ?
O10 Zn5 O22 91.88(13) 2_676 2_676 ?
O8 Zn5 O10 89.29(14) 2_676 . ?
O8 Zn5 O10 89.29(14) . 2_676 ?
O8 Zn5 O10 90.71(14) . . ?
O8 Zn5 O10 90.71(14) 2_676 2_676 ?
O8 Zn5 O8 180.0 2_676 . ?
O8 Zn5 O22 87.86(13) 2_676 . ?
O8 Zn5 O22 92.13(13) 2_676 2_676 ?
O8 Zn5 O22 92.13(13) . . ?
O8 Zn5 O22 87.87(13) . 2_676 ?
O22 Zn5 O22 180.0 2_676 . ?
O9 Zn4 O1 169.04(15) . 2_686 ?
O9 Zn4 O22 82.46(14) . . ?
O9 Zn4 O20 88.79(16) . . ?
O7 Zn4 O9 100.21(15) . . ?
O7 Zn4 O1 86.80(15) . 2_686 ?
O7 Zn4 O22 100.72(14) . . ?
O7 Zn4 O21 164.08(16) . . ?
O7 Zn4 O20 85.39(15) . . ?
O1 Zn4 O22 87.99(14) 2_686 . ?
O1 Zn4 O20 100.25(16) 2_686 . ?
O21 Zn4 O9 87.31(15) . . ?
O21 Zn4 O1 88.03(16) . 2_686 ?
O21 Zn4 O22 94.13(15) . . ?
O21 Zn4 O20 80.73(16) . . ?
O20 Zn4 O22 170.07(15) . . ?
O14 Zn3 O15 113.12(16) 1_565 2_667 ?
O14 Zn3 O19 108.50(17) 1_565 . ?
O19 Zn3 O15 96.55(17) . 2_667 ?
O18 Zn3 O14 110.04(15) . 1_565 ?
O18 Zn3 O15 102.85(15) . 2_667 ?
O18 Zn3 O19 124.82(16) . . ?
O11 Zn2 O11 180.0 2_577 . ?
O6 Zn2 O11 88.61(16) . 2_577 ?
O6 Zn2 O11 88.61(16) 2_577 . ?
O6 Zn2 O11 91.39(16) . . ?
O6 Zn2 O11 91.39(16) 2_577 2_577 ?
O6 Zn2 O6 180.00(19) 2_577 . ?
O6 Zn2 O18 86.52(14) . . ?
O6 Zn2 O18 93.48(14) 2_577 . ?
O6 Zn2 O18 93.48(14) . 2_577 ?
O6 Zn2 O18 86.52(14) 2_577 2_577 ?
O18 Zn2 O11 96.19(14) 2_577 . ?
O18 Zn2 O11 83.81(14) 2_577 2_577 ?
O18 Zn2 O11 83.81(14) . . ?
O18 Zn2 O11 96.19(14) . 2_577 ?
O18 Zn2 O18 180.0 2_577 . ?
O23 C77 N4 120.8(6) . . ?
O23 C77 C78 120.6(7) . . ?
N4 C77 C78 118.6(7) . . ?
C77 N4 C79 126.5(8) . . ?
C77 N4 C80 117.2(7) . . ?
C80 N4 C79 116.1(8) . . ?
N4 C79 H79A 109.5 . . ?
N4 C79 H79B 109.5 . . ?
N4 C79 H79C 109.5 . . ?
H79A C79 H79B 109.5 . . ?
H79A C79 H79C 109.5 . . ?
H79B C79 H79C 109.5 . . ?
C77 C78 H78A 109.5 . . ?
C77 C78 H78B 109.5 . . ?
C77 C78 H78C 109.5 . . ?
H78A C78 H78B 109.5 . . ?
H78A C78 H78C 109.5 . . ?
H78B C78 H78C 109.5 . . ?
N4 C80 H80A 109.5 . . ?
N4 C80 H80B 109.5 . . ?
N4 C80 H80C 109.5 . . ?
H80A C80 H80B 109.5 . . ?
H80A C80 H80C 109.5 . . ?
H80B C80 H80C 109.5 . . ?
C73 N5 C75 129.4(9) . . ?
C73 N5 C76 108.4(10) . . ?
C76 N5 C75 122.1(10) . . ?
N5 C75 H75A 109.5 . . ?
N5 C75 H75B 109.5 . . ?
N5 C75 H75C 109.5 . . ?
H75A C75 H75B 109.5 . . ?
H75A C75 H75C 109.5 . . ?
H75B C75 H75C 109.5 . . ?
N5 C73 C74 109.2(9) . . ?
O24 C73 N5 116.0(10) . . ?
O24 C73 C74 134.7(11) . . ?
N5 C76 H76A 109.5 . . ?
N5 C76 H76B 109.5 . . ?
N5 C76 H76C 109.5 . . ?
H76A C76 H76B 109.5 . . ?
H76A C76 H76C 109.5 . . ?
H76B C76 H76C 109.5 . . ?
C73 C74 H74A 108.0 . . ?
C73 C74 H74B 119.7 . . ?
C73 C74 H74C 100.1 . . ?
H74A C74 H74B 109.5 . . ?
H74A C74 H74C 109.5 . . ?
H74B C74 H74C 109.5 . . ?
H26A O26 H26B 109.5 . . ?
H27A O27 H27B 104.5 . . ?

loop_
_geom_bond_atom_site_label_1
_geom_bond_atom_site_label_2
_geom_bond_distance
_geom_bond_site_symmetry_2
_geom_bond_publ_flag
C44 C43 1.495(7) . ?
C44 O13 1.258(7) . ?
C44 O14 1.268(6) . ?
C41 H41 0.9500 . ?
C41 C42 1.382(7) . ?
C41 C40 1.396(7) . ?
C42 H42 0.9500 . ?
C42 C43 1.386(8) . ?
C46 H46 0.9500 . ?
C46 C40 1.401(8) . ?
C46 C45 1.385(8) . ?
C40 C38 1.487(7) . ?
C43 C45 1.387(8) . ?
C45 H45 0.9500 . ?
C38 C39 1.352(7) . ?
C38 C35 1.491(7) . ?
C53 C50 1.504(7) . ?
C53 O15 1.271(7) . ?
C53 O16 1.246(7) . ?
C52 H52 0.9500 . ?
C52 C47 1.403(7) . ?
C52 C51 1.381(7) . ?
C47 C48 1.398(7) . ?
C47 C39 1.490(7) . ?
C51 H51 0.9500 . ?
C51 C50 1.387(7) . ?
C48 H48 0.9500 . ?
C48 C49 1.367(7) . ?
C50 C49 1.399(8) . ?
C49 H49 0.9500 . ?
C39 C54 1.483(7) . ?
C35 C34 1.382(8) . ?
C35 C36 1.398(8) . ?
C34 H34 0.9500 . ?
C34 C33 1.385(7) . ?
C37 H37 0.9500 . ?
C37 C36 1.391(7) . ?
C37 C32 1.374(8) . ?
C33 H33 0.9500 . ?
C33 C32 1.389(8) . ?
C36 H36 0.9500 . ?
C32 C31 1.516(7) . ?
C31 O12 1.263(7) . ?
C31 O11 1.234(7) . ?
C54 C55 1.405(7) . ?
C54 C60 1.399(7) . ?
C59 H59 0.9500 . ?
C59 C60 1.371(7) . ?
C59 C57 1.407(7) . ?
C55 H55 0.9500 . ?
C55 C56 1.394(7) . ?
C60 H60 0.9500 . ?
C57 C56 1.377(7) . ?
C57 C58 1.505(7) . ?
C56 H56 0.9500 . ?
C58 O10 1.237(6) . ?
C58 O9 1.294(6) . ?
C28 C27 1.496(7) . ?
C28 O6 1.262(6) . ?
C28 O5 1.260(6) . ?
C29 H29 0.9500 . ?
C29 C27 1.397(7) . ?
C29 C30 1.390(8) . ?
C26 H26 0.9500 . ?
C26 C27 1.396(7) . ?
C26 C25 1.377(7) . ?
C24 C25 1.382(7) . ?
C24 C30 1.398(7) . ?
C24 C8 1.489(7) . ?
C25 H25 0.9500 . ?
C30 H30 0.9500 . ?
C8 C5 1.489(6) . ?
C8 C9 1.356(7) . ?
C6 H6 0.9500 . ?
C6 C5 1.397(7) . ?
C6 C7 1.381(7) . ?
C3 H3 0.9500 . ?
C3 C4 1.389(7) . ?
C3 C2 1.395(8) . ?
C5 C4 1.393(7) . ?
C4 H4 0.9500 . ?
C7 H7 0.9500 . ?
C7 C2 1.378(8) . ?
C2 C1 1.504(7) . ?
C1 O4 1.319(7) . ?
C1 O3 1.209(7) . ?
C21 C20 1.511(6) . ?
C21 O7 1.262(6) . ?
C21 O8 1.254(6) . ?
C20 C22 1.383(7) . ?
C20 C19 1.399(8) . ?
C23 H23 0.9500 . ?
C23 C17 1.393(7) . ?
C23 C22 1.392(7) . ?
C17 C18 1.384(7) . ?
C17 C9 1.498(6) . ?
C22 H22 0.9500 . ?
C19 H19 0.9500 . ?
C19 C18 1.382(8) . ?
C18 H18 0.9500 . ?
C9 C10 1.480(7) . ?
C10 C11 1.400(7) . ?
C10 C16 1.399(7) . ?
C15 H15 0.9500 . ?
C15 C13 1.378(8) . ?
C15 C16 1.372(8) . ?
C13 C12 1.393(7) . ?
C13 C14 1.506(7) . ?
C11 H11 0.9500 . ?
C11 C12 1.381(8) . ?
C12 H12 0.9500 . ?
C16 H16 0.9500 . ?
C14 O2 1.239(7) . ?
C14 O1 1.269(6) . ?
C65 C66 1.579(11) . ?
C65 N2 1.257(10) . ?
C65 O20 1.244(8) . ?
C66 H66A 0.9800 . ?
C66 H66B 0.9800 . ?
C66 H66C 0.9800 . ?
C67 H67A 0.9800 . ?
C67 H67B 0.9800 . ?
C67 H67C 0.9800 . ?
C67 N2 1.489(12) . ?
C68 H68A 0.9800 . ?
C68 H68B 0.9800 . ?
C68 H68C 0.9800 . ?
C68 N2 1.466(10) . ?
C71 H71A 0.9800 . ?
C71 H71B 0.9800 . ?
C71 H71C 0.9800 . ?
C71 N1 1.463(8) . ?
C72 H72A 0.9800 . ?
C72 H72B 0.9800 . ?
C72 H72C 0.9800 . ?
C72 N1 1.463(9) . ?
C70 H70A 0.9800 . ?
C70 H70B 0.9800 . ?
C70 H70C 0.9800 . ?
C70 C69 1.498(9) . ?
C69 N1 1.312(8) . ?
C69 O19 1.257(7) . ?
C61 C62 1.552(12) . ?
C61 N3 1.249(10) . ?
C61 O21 1.226(8) . ?
C62 H62A 0.9800 . ?
C62 H62B 0.9800 . ?
C62 H62C 0.9800 . ?
C63 H63A 0.9800 . ?
C63 H63B 0.9800 . ?
C63 H63C 0.9800 . ?
C63 N3 1.576(12) . ?
C64 H64A 0.9800 . ?
C64 H64B 0.9800 . ?
C64 H64C 0.9800 . ?
C64 N3 1.421(10) . ?
O13 Zn1 2.180(4) 2_567 ?
O14 Zn3 1.946(4) 1_545 ?
O12 Zn1 1.950(4) . ?
O11 Zn2 2.177(3) . ?
O15 Zn3 1.976(4) 2_667 ?
O10 Zn5 2.093(3) . ?
O9 Zn4 2.119(4) . ?
O6 Zn2 2.013(4) . ?
O5 Zn1 2.127(4) . ?
O7 Zn4 2.022(3) . ?
O8 Zn5 2.059(3) . ?
O1 Zn4 2.128(4) 2_686 ?
O22 H22A 0.8394 . ?
O22 H22B 0.8500 . ?
O22 Zn5 2.134(3) . ?
O22 Zn4 2.156(3) . ?
O21 Zn4 2.092(4) . ?
O20 Zn4 2.130(4) . ?
O19 Zn3 1.973(4) . ?
O17 H17A 0.9802 . ?
O17 H17B 0.9798 . ?
O17 Zn1 1.959(4) . ?
O18 H18A 0.8524 . ?
O18 H18B 0.8690 . ?
O18 Zn1 1.984(4) 2_577 ?
O18 Zn3 1.945(3) . ?
O18 Zn2 2.071(3) . ?
O23 C77 1.245(4) . ?
C77 N4 1.316(5) . ?
C77 C78 1.465(11) . ?
N4 C79 1.448(5) . ?
N4 C80 1.447(5) . ?
C79 H79A 0.9800 . ?
C79 H79B 0.9800 . ?
C79 H79C 0.9800 . ?
C78 H78A 0.9800 . ?
C78 H78B 0.9800 . ?
C78 H78C 0.9800 . ?
C80 H80A 0.9800 . ?
C80 H80B 0.9800 . ?
C80 H80C 0.9800 . ?
N5 C75 1.447(5) . ?
N5 C73 1.301(5) . ?
N5 C76 1.442(5) . ?
O24 C73 1.265(5) . ?
C75 H75A 0.9800 . ?
C75 H75B 0.9800 . ?
C75 H75C 0.9800 . ?
C73 C74 1.508(17) . ?
C76 H76A 0.9800 . ?
C76 H76B 0.9800 . ?
C76 H76C 0.9800 . ?
C74 H74A 0.9802 . ?
C74 H74B 0.9801 . ?
C74 H74C 0.9800 . ?
O26 H26A 0.8702 . ?
O26 H26B 0.8699 . ?
O27 H27A 0.8692 . ?
O27 H27B 0.8700 . ?

loop_
_geom_torsion_atom_site_label_1
_geom_torsion_atom_site_label_2
_geom_torsion_atom_site_label_3
_geom_torsion_atom_site_label_4
_geom_torsion
_geom_torsion_site_symmetry_1
_geom_torsion_site_symmetry_2
_geom_torsion_site_symmetry_3
_geom_torsion_site_symmetry_4
_geom_torsion_publ_flag
C44 C43 C45 C46 178.9(6) . . . . ?
C41 C42 C43 C44 -178.2(5) . . . . ?
C41 C42 C43 C45 2.5(8) . . . . ?
C41 C40 C38 C39 -51.3(8) . . . . ?
C41 C40 C38 C35 130.0(5) . . . . ?
C42 C41 C40 C46 -2.1(8) . . . . ?
C42 C41 C40 C38 177.2(5) . . . . ?
C42 C43 C45 C46 -1.8(9) . . . . ?
C46 C40 C38 C39 128.0(6) . . . . ?
C46 C40 C38 C35 -50.7(7) . . . . ?
C40 C41 C42 C43 -0.6(8) . . . . ?
C40 C46 C45 C43 -0.9(10) . . . . ?
C40 C38 C39 C47 -16.5(8) . . . . ?
C40 C38 C39 C54 162.0(5) . . . . ?
C40 C38 C35 C34 -42.4(7) . . . . ?
C40 C38 C35 C36 134.4(5) . . . . ?
C43 C44 O13 Zn1 142.4(5) . . . 2_567 ?
C43 C44 O14 Zn3 -171.3(3) . . . 1_545 ?
C45 C46 C40 C41 2.8(9) . . . . ?
C45 C46 C40 C38 -176.5(6) . . . . ?
C38 C39 C54 C55 145.9(5) . . . . ?
C38 C39 C54 C60 -40.7(8) . . . . ?
C38 C35 C34 C33 179.4(5) . . . . ?
C38 C35 C36 C37 -178.1(5) . . . . ?
C53 C50 C49 C48 -180.0(6) . . . . ?
C52 C47 C48 C49 2.7(9) . . . . ?
C52 C47 C39 C38 -46.9(7) . . . . ?
C52 C47 C39 C54 134.4(5) . . . . ?
C52 C51 C50 C53 179.8(5) . . . . ?
C52 C51 C50 C49 0.1(8) . . . . ?
C47 C52 C51 C50 1.5(8) . . . . ?
C47 C48 C49 C50 -1.2(10) . . . . ?
C47 C39 C54 C55 -35.5(7) . . . . ?
C47 C39 C54 C60 137.8(5) . . . . ?
C51 C52 C47 C48 -2.8(8) . . . . ?
C51 C52 C47 C39 177.8(5) . . . . ?
C51 C50 C49 C48 -0.2(9) . . . . ?
C48 C47 C39 C38 133.7(6) . . . . ?
C48 C47 C39 C54 -44.9(7) . . . . ?
C50 C53 O15 Zn3 -167.9(4) . . . 2_667 ?
C39 C38 C35 C34 139.0(6) . . . . ?
C39 C38 C35 C36 -44.2(8) . . . . ?
C39 C47 C48 C49 -178.0(6) . . . . ?
C39 C54 C55 C56 173.9(5) . . . . ?
C39 C54 C60 C59 -172.6(5) . . . . ?
C35 C38 C39 C47 162.1(5) . . . . ?
C35 C38 C39 C54 -19.4(8) . . . . ?
C35 C34 C33 C32 -1.7(9) . . . . ?
C34 C35 C36 C37 -1.1(8) . . . . ?
C34 C33 C32 C37 -0.7(8) . . . . ?
C34 C33 C32 C31 179.0(5) . . . . ?
C37 C32 C31 O12 158.7(5) . . . . ?
C37 C32 C31 O11 -20.4(8) . . . . ?
C33 C32 C31 O12 -21.1(7) . . . . ?
C33 C32 C31 O11 159.8(5) . . . . ?
C36 C35 C34 C33 2.6(8) . . . . ?
C36 C37 C32 C33 2.2(8) . . . . ?
C36 C37 C32 C31 -177.6(5) . . . . ?
C32 C37 C36 C35 -1.3(8) . . . . ?
C32 C31 O12 Zn1 -174.0(3) . . . . ?
C32 C31 O11 Zn2 160.9(4) . . . . ?
C54 C55 C56 C57 -2.4(8) . . . . ?
C59 C57 C56 C55 3.1(8) . . . . ?
C59 C57 C58 O10 -1.3(7) . . . . ?
C59 C57 C58 O9 -178.9(5) . . . . ?
C55 C54 C60 C59 1.1(8) . . . . ?
C60 C54 C55 C56 0.2(8) . . . . ?
C60 C59 C57 C56 -1.8(8) . . . . ?
C60 C59 C57 C58 173.3(5) . . . . ?
C57 C59 C60 C54 -0.3(9) . . . . ?
C57 C58 O10 Zn5 -148.0(4) . . . . ?
C57 C58 O9 Zn4 -157.2(3) . . . . ?
C56 C57 C58 O10 173.6(5) . . . . ?
C56 C57 C58 O9 -4.0(7) . . . . ?
C58 C57 C56 C55 -171.9(5) . . . . ?
C24 C8 C5 C6 37.6(7) . . . . ?
C24 C8 C5 C4 -138.5(5) . . . . ?
C24 C8 C9 C17 15.8(7) . . . . ?
C24 C8 C9 C10 -164.7(5) . . . . ?
C27 C28 O6 Zn2 155.8(3) . . . . ?
C27 C28 O5 Zn1 -168.7(3) . . . . ?
C27 C29 C30 C24 3.2(8) . . . . ?
C27 C26 C25 C24 1.2(8) . . . . ?
C25 C26 C27 C28 -171.9(5) . . . . ?
C25 C26 C27 C29 2.2(8) . . . . ?
C25 C24 C30 C29 0.2(8) . . . . ?
C25 C24 C8 C5 -120.0(5) . . . . ?
C25 C24 C8 C9 57.0(7) . . . . ?
C30 C29 C27 C28 169.6(5) . . . . ?
C30 C29 C27 C26 -4.4(8) . . . . ?
C30 C24 C25 C26 -2.4(8) . . . . ?
C30 C24 C8 C5 55.3(7) . . . . ?
C30 C24 C8 C9 -127.7(5) . . . . ?
C8 C24 C25 C26 173.0(5) . . . . ?
C8 C24 C30 C29 -175.1(5) . . . . ?
C8 C5 C4 C3 174.8(5) . . . . ?
C8 C9 C10 C11 50.5(7) . . . . ?
C8 C9 C10 C16 -130.2(6) . . . . ?
C6 C5 C4 C3 -1.3(8) . . . . ?
C6 C7 C2 C3 -1.2(9) . . . . ?
C6 C7 C2 C1 178.6(5) . . . . ?
C3 C2 C1 O4 176.7(5) . . . . ?
C3 C2 C1 O3 -2.6(8) . . . . ?
C5 C8 C9 C17 -167.5(5) . . . . ?
C5 C8 C9 C10 12.1(8) . . . . ?
C5 C6 C7 C2 0.9(9) . . . . ?
C4 C3 C2 C7 0.3(8) . . . . ?
C4 C3 C2 C1 -179.6(5) . . . . ?
C7 C6 C5 C8 -175.9(5) . . . . ?
C7 C6 C5 C4 0.4(8) . . . . ?
C7 C2 C1 O4 -3.1(8) . . . . ?
C7 C2 C1 O3 177.5(5) . . . . ?
C2 C3 C4 C5 1.0(8) . . . . ?
C21 C20 C22 C23 178.4(5) . . . . ?
C21 C20 C19 C18 179.8(5) . . . . ?
C20 C21 O7 Zn4 -161.0(3) . . . . ?
C20 C21 O8 Zn5 -158.5(3) . . . . ?
C20 C19 C18 C17 1.9(9) . . . . ?
C23 C17 C18 C19 -1.5(8) . . . . ?
C23 C17 C9 C8 57.5(7) . . . . ?
C23 C17 C9 C10 -122.1(5) . . . . ?
C17 C23 C22 C20 1.8(8) . . . . ?
C17 C9 C10 C11 -130.0(5) . . . . ?
C17 C9 C10 C16 49.4(7) . . . . ?
C22 C20 C19 C18 -0.4(9) . . . . ?
C22 C23 C17 C18 -0.3(8) . . . . ?
C22 C23 C17 C9 177.7(5) . . . . ?
C19 C20 C22 C23 -1.4(8) . . . . ?
C18 C17 C9 C8 -124.6(6) . . . . ?
C18 C17 C9 C10 55.9(7) . . . . ?
C9 C8 C5 C6 -139.3(6) . . . . ?
C9 C8 C5 C4 44.6(8) . . . . ?
C9 C17 C18 C19 -179.4(5) . . . . ?
C9 C10 C11 C12 -179.0(5) . . . . ?
C9 C10 C16 C15 178.3(5) . . . . ?
C10 C11 C12 C13 0.0(8) . . . . ?
C15 C13 C12 C11 -0.8(8) . . . . ?
C15 C13 C14 O2 -163.0(5) . . . . ?
C15 C13 C14 O1 16.9(7) . . . . ?
C13 C15 C16 C10 1.5(8) . . . . ?
C13 C14 O1 Zn4 -173.5(3) . . . 2_686 ?
C11 C10 C16 C15 -2.3(8) . . . . ?
C12 C13 C14 O2 17.2(7) . . . . ?
C12 C13 C14 O1 -162.9(5) . . . . ?
C16 C10 C11 C12 1.6(8) . . . . ?
C16 C15 C13 C12 0.1(8) . . . . ?
C16 C15 C13 C14 -179.7(5) . . . . ?
C14 C13 C12 C11 178.9(5) . . . . ?
C66 C65 N2 C67 -176.6(7) . . . . ?
C66 C65 N2 C68 -3.6(11) . . . . ?
C66 C65 O20 Zn4 -66.9(8) . . . . ?
C70 C69 N1 C71 -0.6(9) . . . . ?
C70 C69 N1 C72 -179.9(7) . . . . ?
C70 C69 O19 Zn3 12.4(9) . . . . ?
C62 C61 N3 C63 178.0(7) . . . . ?
C62 C61 N3 C64 4.7(13) . . . . ?
C62 C61 O21 Zn4 1.5(16) . . . . ?
N1 C69 O19 Zn3 -166.2(4) . . . . ?
N2 C65 O20 Zn4 120.7(7) . . . . ?
N3 C61 O21 Zn4 -176.4(8) . . . . ?
O13 C44 C43 C42 175.3(5) . . . . ?
O13 C44 C43 C45 -5.4(8) . . . . ?
O13 C44 O14 Zn3 9.3(7) . . . 1_545 ?
O14 C44 C43 C42 -4.1(7) . . . . ?
O14 C44 C43 C45 175.2(5) . . . . ?
O14 C44 O13 Zn1 -38.2(9) . . . 2_567 ?
O12 C31 O11 Zn2 -18.1(10) . . . . ?
O11 C31 O12 Zn1 5.1(8) . . . . ?
O15 C53 C50 C51 13.1(8) . . . . ?
O15 C53 C50 C49 -167.2(5) . . . . ?
O16 C53 C50 C51 -164.9(5) . . . . ?
O16 C53 C50 C49 14.9(8) . . . . ?
O16 C53 O15 Zn3 9.9(8) . . . 2_667 ?
O10 C58 O9 Zn4 25.4(7) . . . . ?
O9 C58 O10 Zn5 29.4(8) . . . . ?
O6 C28 C27 C29 -165.6(5) . . . . ?
O6 C28 C27 C26 8.3(7) . . . . ?
O6 C28 O5 Zn1 8.1(8) . . . . ?
O5 C28 C27 C29 11.5(7) . . . . ?
O5 C28 C27 C26 -174.5(5) . . . . ?
O5 C28 O6 Zn2 -21.1(8) . . . . ?
O7 C21 C20 C22 -156.7(5) . . . . ?
O7 C21 C20 C19 23.1(7) . . . . ?
O7 C21 O8 Zn5 22.0(8) . . . . ?
O8 C21 C20 C22 23.7(7) . . . . ?
O8 C21 C20 C19 -156.5(5) . . . . ?
O8 C21 O7 Zn4 18.5(8) . . . . ?
O2 C14 O1 Zn4 6.4(8) . . . 2_686 ?
O21 C61 N3 C63 -4.0(11) . . . . ?
O21 C61 N3 C64 -177.3(8) . . . . ?
O20 C65 N2 C67 -4.1(11) . . . . ?
O20 C65 N2 C68 168.9(8) . . . . ?
O19 C69 N1 C71 178.2(6) . . . . ?
O19 C69 N1 C72 -1.2(9) . . . . ?
O23 C77 N4 C79 179.1(8) . . . . ?
O23 C77 N4 C80 3.3(11) . . . . ?
C78 C77 N4 C79 -0.8(12) . . . . ?
C78 C77 N4 C80 -176.6(9) . . . . ?
C75 N5 C73 O24 -171.4(10) . . . . ?
C75 N5 C73 C74 4.8(15) . . . . ?
C76 N5 C73 O24 4.7(13) . . . . ?
C76 N5 C73 C74 -179.1(8) . . . . ?

loop_
_platon_squeeze_void_nr
_platon_squeeze_void_average_x
_platon_squeeze_void_average_y
_platon_squeeze_void_average_z
_platon_squeeze_void_volume
_platon_squeeze_void_count_electrons
_platon_squeeze_void_content
1 -0.005 0.132 0.564 31 4 ' '
2 0.005 0.868 0.436 31 4 ' '
